data_7003251
loop_
_publ_author_name
'Lentz, Dieter'
'Szwak, Ma\/lgorzata'

_publ_section_title
;
 [Te(CN)4] versus [Te(CN)3(&#x00B5;-CN)]n
;
_journal_issue 10
_journal_name_full 'Dalton Transactions'
_journal_page_first 1289
_journal_page_last 1291
_journal_paper_doi 10.1039/b714869k
_journal_year 2008
_chemical_formula_sum 'C10 H14 N4 O3 Te'
_chemical_formula_weight 365.85
_chemical_name_common
;Tellurium Tetracyanide Bis(2-methoxyethyl)ether Polymere
Solvate
;
_chemical_name_systematic
;
Tellurium Tetracyanide Bis(2-methoxyethyl)ether Polymere Solvate
;
_space_group_IT_number 14
_symmetry_cell_setting monoclinic
_symmetry_space_group_name_Hall '-P 2yn'
_symmetry_space_group_name_H-M 'P 1 21/n 1'
_atom_sites_solution_hydrogens geom
_atom_sites_solution_primary direct
_atom_sites_solution_secondary difmap
_audit_creation_method SHELXL-97
_cell_angle_alpha 90.00
_cell_angle_beta 97.621(7)
_cell_angle_gamma 90.00
_cell_formula_units_Z 4
_cell_length_a 10.202(3)
_cell_length_b 10.921(3)
_cell_length_c 13.142(4)
_cell_measurement_reflns_used 688
_cell_measurement_temperature 173(2)
_cell_measurement_theta_max 21.1
_cell_measurement_theta_min 2.7
_cell_volume 1451.3(7)
_computing_cell_refinement 'SAINT (Bruker-AXS)'
_computing_data_collection 'SMART (Bruker-AXS)'
_computing_data_reduction 'SAINT (Bruker-AXS)'
_computing_molecular_graphics 'Ortep for Windows ( Farrugia, 1997)'
_computing_structure_refinement 'SHELXL-97 (Sheldrick, 1997)'
_computing_structure_solution 'SHELXS-97 (Sheldrick, 1990)'
_diffrn_ambient_temperature 173(2)
_diffrn_measured_fraction_theta_full 0.998
_diffrn_measured_fraction_theta_max 0.998
_diffrn_measurement_device_type 'SMART CCD (Bruker-AXS)'
_diffrn_measurement_method 'omega scan'
_diffrn_radiation_monochromator graphite
_diffrn_radiation_source 'sealed tube'
_diffrn_radiation_type MoK\a
_diffrn_radiation_wavelength 0.71073
_diffrn_reflns_av_R_equivalents 0.0930
_diffrn_reflns_av_sigmaI/netI 0.0693
_diffrn_reflns_limit_h_max 10
_diffrn_reflns_limit_h_min -11
_diffrn_reflns_limit_k_max 11
_diffrn_reflns_limit_k_min -11
_diffrn_reflns_limit_l_max 14
_diffrn_reflns_limit_l_min -14
_diffrn_reflns_number 9100
_diffrn_reflns_theta_full 22.56
_diffrn_reflns_theta_max 22.56
_diffrn_reflns_theta_min 2.38
_exptl_absorpt_coefficient_mu 2.056
_exptl_absorpt_correction_T_max 0.96
_exptl_absorpt_correction_T_min 0.84
_exptl_absorpt_correction_type empirical
_exptl_absorpt_process_details 'SADABS 2.10 (Bruker-AXS)'
_exptl_crystal_colour colorless
_exptl_crystal_density_diffrn 1.674
_exptl_crystal_density_method 'not measured'
_exptl_crystal_description plate
_exptl_crystal_F_000 712
_exptl_crystal_size_max 0.10
_exptl_crystal_size_mid 0.05
_exptl_crystal_size_min 0.02
_refine_diff_density_max 0.887
_refine_diff_density_min -0.697
_refine_diff_density_rms 0.142
_refine_ls_extinction_method none
_refine_ls_goodness_of_fit_ref 1.018
_refine_ls_hydrogen_treatment noref
_refine_ls_matrix_type full
_refine_ls_number_parameters 165
_refine_ls_number_reflns 1901
_refine_ls_number_restraints 0
_refine_ls_restrained_S_all 1.018
_refine_ls_R_factor_all 0.0790
_refine_ls_R_factor_gt 0.0404
_refine_ls_shift/su_max 0.000
_refine_ls_shift/su_mean 0.000
_refine_ls_structure_factor_coef Fsqd
_refine_ls_weighting_details 'calc w=1/[\s^2^(Fo^2^)+(0.0209P)^2^+10.9704P] where P=(Fo^2^+2Fc^2^)/3'
_refine_ls_weighting_scheme calc
_refine_ls_wR_factor_gt 0.0792
_refine_ls_wR_factor_ref 0.0969
_reflns_number_gt 1303
_reflns_number_total 1901
_reflns_threshold_expression >2sigma(I)
_cod_data_source_file b714869k.txt
_cod_data_source_block sad
_cod_original_cell_volume 1451.3(8)
_cod_original_sg_symbol_H-M P2(1)/n
_cod_database_code 7003251

loop_
_symmetry_equiv_pos_as_xyz
'x, y, z'
'-x+1/2, y+1/2, -z+1/2'
'-x, -y, -z'
'x-1/2, -y-1/2, z-1/2'

loop_
_atom_site_label
_atom_site_type_symbol
_atom_site_fract_x
_atom_site_fract_y
_atom_site_fract_z
_atom_site_U_iso_or_equiv
_atom_site_adp_type
_atom_site_occupancy
_atom_site_symmetry_multiplicity
_atom_site_calc_flag
_atom_site_refinement_flags
_atom_site_disorder_assembly
_atom_site_disorder_group
Te1 Te 0.36289(6) 0.57654(5) 0.23299(5) 0.0269(2) Uani 1 1 d . . .
N1 N 0.5042(10) 0.7731(9) 0.0848(8) 0.069(3) Uani 1 1 d . . .
N2 N 0.6364(10) 0.4296(10) 0.2306(9) 0.086(4) Uani 1 1 d . . .
N3 N 0.2136(10) 0.4815(8) 0.0146(7) 0.060(3) Uani 1 1 d . . .
N4 N 0.2910(7) 0.2782(8) 0.3032(6) 0.035(2) Uani 1 1 d . . .
O1L O 0.5308(7) 0.6972(7) 0.3644(6) 0.062(2) Uani 1 1 d . . .
O2L O 0.3237(7) 0.5751(8) 0.4403(5) 0.057(2) Uani 1 1 d . . .
O3L O 0.1036(6) 0.5467(5) 0.2816(5) 0.0351(17) Uani 1 1 d . . .
C1 C 0.4565(10) 0.7053(10) 0.1334(8) 0.045(3) Uani 1 1 d . . .
C2 C 0.5387(11) 0.4790(10) 0.2227(9) 0.047(3) Uani 1 1 d . . .
C3 C 0.2722(11) 0.5133(9) 0.0909(9) 0.042(3) Uani 1 1 d . . .
C4 C 0.3145(9) 0.3745(10) 0.2772(7) 0.031(2) Uani 1 1 d . . .
C1L C 0.6625(10) 0.7289(12) 0.3493(9) 0.065(4) Uani 1 1 d . . .
H1L1 H 0.6889 0.8042 0.3871 0.097 Uiso 1 1 calc R . .
H1L2 H 0.6664 0.7418 0.2760 0.097 Uiso 1 1 calc R . .
H1L3 H 0.7228 0.6624 0.3745 0.097 Uiso 1 1 calc R . .
C2L C 0.5065(11) 0.7090(11) 0.4653(8) 0.057(3) Uani 1 1 d . . .
H2L1 H 0.5289 0.7934 0.4892 0.068 Uiso 1 1 calc R . .
H2L2 H 0.5647 0.6520 0.5090 0.068 Uiso 1 1 calc R . .
C3L C 0.3676(13) 0.6833(10) 0.4777(10) 0.069(4) Uani 1 1 d . . .
H3L1 H 0.3583 0.6864 0.5517 0.083 Uiso 1 1 calc R . .
H3L2 H 0.3111 0.7486 0.4429 0.083 Uiso 1 1 calc R . .
C4L C 0.1950(10) 0.5418(10) 0.4580(8) 0.046(3) Uani 1 1 d . . .
H4L1 H 0.1807 0.5711 0.5270 0.056 Uiso 1 1 calc R . .
H4L2 H 0.1886 0.4513 0.4582 0.056 Uiso 1 1 calc R . .
C5L C 0.0881(9) 0.5913(10) 0.3811(7) 0.038(2) Uani 1 1 d . . .
H5L1 H 0.0009 0.5659 0.3992 0.046 Uiso 1 1 calc R . .
H5L2 H 0.0917 0.6818 0.3814 0.046 Uiso 1 1 calc R . .
C6L C -0.0127(9) 0.5622(10) 0.2106(8) 0.051(3) Uani 1 1 d . . .
H6L1 H -0.0861 0.5181 0.2351 0.076 Uiso 1 1 calc R . .
H6L2 H 0.0021 0.5298 0.1435 0.076 Uiso 1 1 calc R . .
H6L3 H -0.0344 0.6495 0.2041 0.076 Uiso 1 1 calc R . .

loop_
_atom_site_aniso_label
_atom_site_aniso_U_11
_atom_site_aniso_U_22
_atom_site_aniso_U_33
_atom_site_aniso_U_23
_atom_site_aniso_U_13
_atom_site_aniso_U_12
Te1 0.0309(3) 0.0223(3) 0.0271(3) 0.0009(3) 0.0032(2) 0.0014(4)
N1 0.075(7) 0.058(7) 0.079(8) 0.027(6) 0.033(6) 0.003(6)
N2 0.049(7) 0.069(8) 0.143(11) 0.022(8) 0.029(7) 0.015(7)
N3 0.089(8) 0.043(6) 0.045(6) -0.006(5) -0.006(6) -0.009(5)
N4 0.034(5) 0.030(5) 0.039(5) -0.001(4) 0.013(4) -0.007(4)
O1L 0.065(5) 0.077(6) 0.046(5) -0.015(4) 0.012(4) -0.041(5)
O2L 0.046(4) 0.081(6) 0.046(4) -0.023(5) 0.011(3) -0.015(5)
O3L 0.030(4) 0.038(4) 0.037(4) 0.002(3) 0.006(3) 0.005(3)
C1 0.046(7) 0.043(7) 0.049(7) 0.007(6) 0.021(6) 0.009(6)
C2 0.040(7) 0.041(7) 0.060(8) 0.012(6) 0.006(6) -0.007(6)
C3 0.054(7) 0.024(6) 0.047(7) 0.003(5) 0.004(6) -0.002(5)
C4 0.032(6) 0.040(7) 0.024(5) -0.007(5) 0.009(4) -0.005(5)
C1L 0.046(7) 0.079(9) 0.066(8) 0.011(7) -0.005(6) -0.029(7)
C2L 0.067(8) 0.056(8) 0.042(7) -0.020(6) -0.013(6) 0.008(7)
C3L 0.101(11) 0.036(7) 0.079(10) -0.018(7) 0.045(8) -0.028(7)
C4L 0.049(7) 0.058(8) 0.035(6) 0.001(5) 0.015(5) 0.008(6)
C5L 0.038(6) 0.040(6) 0.039(6) 0.003(5) 0.014(5) -0.003(5)
C6L 0.028(6) 0.055(8) 0.068(8) 0.008(7) 0.006(5) 0.000(6)

loop_
_atom_type_symbol
_atom_type_description
_atom_type_scat_dispersion_real
_atom_type_scat_dispersion_imag
_atom_type_scat_source
C C 0.0033 0.0016 'International Tables Vol C Tables 4.2.6.8 and 6.1.1.4'
H H 0.0000 0.0000 'International Tables Vol C Tables 4.2.6.8 and 6.1.1.4'
Te Te -0.5308 1.6751 'International Tables Vol C Tables 4.2.6.8 and 6.1.1.4'
O O 0.0106 0.0060 'International Tables Vol C Tables 4.2.6.8 and 6.1.1.4'
N N 0.0061 0.0033 'International Tables Vol C Tables 4.2.6.8 and 6.1.1.4'

loop_
_geom_angle_atom_site_label_1
_geom_angle_atom_site_label_2
_geom_angle_atom_site_label_3
_geom_angle
_geom_angle_site_symmetry_1
_geom_angle_site_symmetry_3
_geom_angle_publ_flag
C3 Te1 C2 93.1(4) . . ?
C3 Te1 C1 81.8(4) . . ?
C2 Te1 C1 81.1(4) . . ?
C3 Te1 C4 80.1(3) . . ?
C2 Te1 C4 75.5(3) . . ?
C1 Te1 C4 149.4(3) . . ?
C3 Te1 O1L 158.3(3) . . ?
C2 Te1 O1L 79.0(4) . . ?
C1 Te1 O1L 77.0(3) . . ?
C4 Te1 O1L 116.7(3) . . ?
C3 Te1 N4 86.2(3) . . ?
C2 Te1 N4 151.5(3) . . ?
C1 Te1 N4 70.5(3) . . ?
C4 Te1 N4 132.1(3) . . ?
O1L Te1 N4 91.1(3) . . ?
C3 Te1 O2L 139.8(3) . . ?
C2 Te1 O2L 107.0(3) . . ?
C1 Te1 O2L 134.7(3) . . ?
C4 Te1 O2L 72.1(3) . . ?
O1L Te1 O2L 61.8(2) . . ?
N4 Te1 O2L 91.2(2) . . ?
C3 Te1 O3L 81.2(3) . . ?
C2 Te1 O3L 142.0(3) . . ?
C1 Te1 O3L 134.1(3) . . ?
C4 Te1 O3L 66.5(2) . . ?
O1L Te1 O3L 117.4(2) . . ?
N4 Te1 O3L 66.1(2) . . ?
O2L Te1 O3L 61.39(18) . . ?
C4 N4 Te1 146.7(7) 2 . ?
C2L O1L C1L 113.7(8) . . ?
C2L O1L Te1 119.5(6) . . ?
C1L O1L Te1 125.1(6) . . ?
C3L O2L C4L 116.2(9) . . ?
C3L O2L Te1 105.6(7) . . ?
C4L O2L Te1 114.7(5) . . ?
C6L O3L C5L 112.2(7) . . ?
C6L O3L Te1 124.4(5) . . ?
C5L O3L Te1 112.9(5) . . ?
N1 C1 Te1 178.1(10) . . ?
N2 C2 Te1 170.9(11) . . ?
N3 C3 Te1 175.0(10) . . ?
N4 C4 Te1 176.9(8) 2_545 . ?
O1L C2L C3L 112.6(9) . . ?
O2L C3L C2L 114.1(10) . . ?
O2L C4L C5L 114.1(8) . . ?
O3L C5L C4L 109.9(8) . . ?

loop_
_geom_bond_atom_site_label_1
_geom_bond_atom_site_label_2
_geom_bond_distance
_geom_bond_site_symmetry_2
_geom_bond_publ_flag
Te1 C3 2.088(11) . ?
Te1 C2 2.106(12) . ?
Te1 C1 2.221(11) . ?
Te1 C4 2.350(11) . ?
Te1 O1L 2.621(7) . ?
Te1 N4 2.710(8) . ?
Te1 O2L 2.805(7) . ?
Te1 O3L 2.822(6) . ?
N1 C1 1.130(12) . ?
N2 C2 1.126(12) . ?
N3 C3 1.151(12) . ?
N4 C4 1.142(11) 2 ?
O1L C2L 1.387(12) . ?
O1L C1L 1.427(12) . ?
O2L C3L 1.334(12) . ?
O2L C4L 1.412(11) . ?
O3L C6L 1.419(10) . ?
O3L C5L 1.424(10) . ?
C4 N4 1.142(11) 2_545 ?
C2L C3L 1.474(15) . ?
C4L C5L 1.487(13) . ?

loop_
_geom_torsion_atom_site_label_1
_geom_torsion_atom_site_label_2
_geom_torsion_atom_site_label_3
_geom_torsion_atom_site_label_4
_geom_torsion
_geom_torsion_site_symmetry_1
_geom_torsion_site_symmetry_2
_geom_torsion_site_symmetry_3
_geom_torsion_site_symmetry_4
_geom_torsion_publ_flag
C3 Te1 N4 C4 -172.0(13) . . . 2 ?
C2 Te1 N4 C4 -82.4(15) . . . 2 ?
C1 Te1 N4 C4 -89.4(13) . . . 2 ?
C4 Te1 N4 C4 115.0(12) . . . 2 ?
O1L Te1 N4 C4 -13.6(13) . . . 2 ?
O2L Te1 N4 C4 48.2(13) . . . 2 ?
O3L Te1 N4 C4 106.0(13) . . . 2 ?
C3 Te1 O1L C2L 166.7(9) . . . . ?
C2 Te1 O1L C2L -123.0(8) . . . . ?
C1 Te1 O1L C2L 153.7(8) . . . . ?
C4 Te1 O1L C2L -55.5(8) . . . . ?
N4 Te1 O1L C2L 84.0(8) . . . . ?
O2L Te1 O1L C2L -6.7(7) . . . . ?
O3L Te1 O1L C2L 20.5(8) . . . . ?
C3 Te1 O1L C1L -29.0(14) . . . . ?
C2 Te1 O1L C1L 41.4(9) . . . . ?
C1 Te1 O1L C1L -41.9(8) . . . . ?
C4 Te1 O1L C1L 108.9(8) . . . . ?
N4 Te1 O1L C1L -111.6(8) . . . . ?
O2L Te1 O1L C1L 157.6(9) . . . . ?
O3L Te1 O1L C1L -175.1(8) . . . . ?
C3 Te1 O2L C3L -144.2(8) . . . . ?
C2 Te1 O2L C3L 99.1(8) . . . . ?
C1 Te1 O2L C3L 4.8(9) . . . . ?
C4 Te1 O2L C3L 167.2(8) . . . . ?
O1L Te1 O2L C3L 32.1(7) . . . . ?
N4 Te1 O2L C3L -58.6(8) . . . . ?
O3L Te1 O2L C3L -120.3(8) . . . . ?
C3 Te1 O2L C4L -14.9(9) . . . . ?
C2 Te1 O2L C4L -131.6(7) . . . . ?
C1 Te1 O2L C4L 134.1(7) . . . . ?
C4 Te1 O2L C4L -63.5(7) . . . . ?
O1L Te1 O2L C4L 161.4(8) . . . . ?
N4 Te1 O2L C4L 70.7(7) . . . . ?
O3L Te1 O2L C4L 9.0(6) . . . . ?
C3 Te1 O3L C6L -31.7(7) . . . . ?
C2 Te1 O3L C6L -115.4(8) . . . . ?
C1 Te1 O3L C6L 37.7(8) . . . . ?
C4 Te1 O3L C6L -114.6(7) . . . . ?
O1L Te1 O3L C6L 136.3(7) . . . . ?
N4 Te1 O3L C6L 58.1(7) . . . . ?
O2L Te1 O3L C6L 163.7(8) . . . . ?
C3 Te1 O3L C5L -173.6(6) . . . . ?
C2 Te1 O3L C5L 102.6(8) . . . . ?
C1 Te1 O3L C5L -104.2(7) . . . . ?
C4 Te1 O3L C5L 103.5(6) . . . . ?
O1L Te1 O3L C5L -5.6(6) . . . . ?
N4 Te1 O3L C5L -83.8(6) . . . . ?
O2L Te1 O3L C5L 21.7(6) . . . . ?
C3 Te1 C1 N1 148(31) . . . . ?
C2 Te1 C1 N1 -117(31) . . . . ?
C4 Te1 C1 N1 -158(31) . . . . ?
O1L Te1 C1 N1 -37(31) . . . . ?
N4 Te1 C1 N1 59(31) . . . . ?
O2L Te1 C1 N1 -12(31) . . . . ?
O3L Te1 C1 N1 79(31) . . . . ?
C3 Te1 C2 N2 -164(6) . . . . ?
C1 Te1 C2 N2 115(6) . . . . ?
C4 Te1 C2 N2 -85(6) . . . . ?
O1L Te1 C2 N2 36(6) . . . . ?
N4 Te1 C2 N2 108(6) . . . . ?
O2L Te1 C2 N2 -20(6) . . . . ?
O3L Te1 C2 N2 -85(6) . . . . ?
C2 Te1 C3 N3 166(11) . . . . ?
C1 Te1 C3 N3 -113(11) . . . . ?
C4 Te1 C3 N3 91(11) . . . . ?
O1L Te1 C3 N3 -126(10) . . . . ?
N4 Te1 C3 N3 -42(11) . . . . ?
O2L Te1 C3 N3 45(11) . . . . ?
O3L Te1 C3 N3 24(11) . . . . ?
C3 Te1 C4 N4 -156(15) . . . 2_545 ?
C2 Te1 C4 N4 109(15) . . . 2_545 ?
C1 Te1 C4 N4 150(15) . . . 2_545 ?
O1L Te1 C4 N4 39(15) . . . 2_545 ?
N4 Te1 C4 N4 -80(15) . . . 2_545 ?
O2L Te1 C4 N4 -5(15) . . . 2_545 ?
O3L Te1 C4 N4 -71(15) . . . 2_545 ?
C1L O1L C2L C3L 176.4(10) . . . . ?
Te1 O1L C2L C3L -17.6(13) . . . . ?
C4L O2L C3L C2L 174.8(10) . . . . ?
Te1 O2L C3L C2L -56.8(12) . . . . ?
O1L C2L C3L O2L 53.8(15) . . . . ?
C3L O2L C4L C5L 85.0(12) . . . . ?
Te1 O2L C4L C5L -38.8(11) . . . . ?
C6L O3L C5L C4L 163.8(8) . . . . ?
Te1 O3L C5L C4L -49.6(9) . . . . ?
O2L C4L C5L O3L 60.6(11) . . . . ?
